data_4342735
loop_
_publ_author_name
'Wu, Xue-Ru'
'Shi, Hai-Yan'
'Wei, Rong-Jia'
'Li, Jia'
'Zheng, Lan-Sun'
'Tao, Jun'

_publ_section_title
;
 Coligand and Solvent Effects on the Architectures and Spin-Crossover
 Properties of (4,4)-Connected Iron(II) Coordination Polymers.
;
_journal_issue 8
_journal_name_full 'Inorganic chemistry'
_journal_page_first 3773
_journal_page_last 3780
_journal_paper_doi 10.1021/ic5029542
_journal_volume 54
_journal_year 2015
_chemical_formula_sum 'C40 H52 B2 Fe N6 O5'
_chemical_formula_weight 774.35
_chemical_name_systematic
; 
 ? 
;
_space_group_IT_number 14
_symmetry_cell_setting monoclinic
_symmetry_space_group_name_Hall '-P 2ybc'
_symmetry_space_group_name_H-M 'P 1 21/c 1'
_atom_sites_solution_hydrogens geom
_atom_sites_solution_primary direct
_atom_sites_solution_secondary difmap
_audit_creation_method SHELXL-97
_cell_angle_alpha 90.00
_cell_angle_beta 103.704(4)
_cell_angle_gamma 90.00
_cell_formula_units_Z 4
_cell_length_a 14.1404(8)
_cell_length_b 15.4361(5)
_cell_length_c 20.5104(8)
_cell_measurement_temperature 153(2)
_cell_volume 4349.4(3)
_computing_cell_refinement
;
CrysAlisPro, Agilent Technologies,
Version 1.171.36.20 (release 27-06-2012 CrysAlis171 .NET)
(compiled Jul 11 2012,15:38:31)
;
_computing_data_collection
;
CrysAlisPro, Agilent Technologies,
Version 1.171.36.20 (release 27-06-2012 CrysAlis171 .NET)
(compiled Jul 11 2012,15:38:31)
;
_computing_data_reduction
;
CrysAlisPro, Agilent Technologies,
Version 1.171.36.20 (release 27-06-2012 CrysAlis171 .NET)
(compiled Jul 11 2012,15:38:31)
;
_computing_structure_refinement 'SHELXL-97 (Sheldrick, 1997)'
_computing_structure_solution 'SHELXS-97 (Sheldrick, 1990)'
_diffrn_ambient_temperature 153(2)
_diffrn_measured_fraction_theta_full 0.968
_diffrn_measured_fraction_theta_max 0.968
_diffrn_radiation_monochromator graphite
_diffrn_radiation_source 'fine-focus sealed tube'
_diffrn_radiation_type CuK\a
_diffrn_radiation_wavelength 1.54178
_diffrn_reflns_av_R_equivalents 0.0306
_diffrn_reflns_av_sigmaI/netI 0.0352
_diffrn_reflns_limit_h_max 16
_diffrn_reflns_limit_h_min -13
_diffrn_reflns_limit_k_max 12
_diffrn_reflns_limit_k_min -18
_diffrn_reflns_limit_l_max 23
_diffrn_reflns_limit_l_min -19
_diffrn_reflns_number 15380
_diffrn_reflns_theta_full 65.53
_diffrn_reflns_theta_max 65.53
_diffrn_reflns_theta_min 3.62
_exptl_absorpt_coefficient_mu 3.152
_exptl_absorpt_correction_T_max 0.8583
_exptl_absorpt_correction_T_min 0.7434
_exptl_absorpt_correction_type multi-scan
_exptl_absorpt_process_details
; 
 CrysAlis RED, Oxford Diffraction Ltd., 
Version 1.171.32.4 (release 27-04-2006 CrysAlis171 .NET) 
(compiled Apr 27 2007,17:53:11) 
Empirical absorption correction using spherical harmonics, 
implemented in SCALE3 ABSPACK scaling algorithm. 
;
_exptl_crystal_colour red
_exptl_crystal_density_diffrn 1.183
_exptl_crystal_density_method 'not measured'
_exptl_crystal_description block
_exptl_crystal_F_000 1640
_exptl_crystal_size_max 0.10
_exptl_crystal_size_mid 0.10
_exptl_crystal_size_min 0.05
_refine_diff_density_max 0.810
_refine_diff_density_min -0.478
_refine_diff_density_rms 0.091
_refine_ls_extinction_method none
_refine_ls_goodness_of_fit_ref 1.032
_refine_ls_hydrogen_treatment constr
_refine_ls_matrix_type full
_refine_ls_number_parameters 507
_refine_ls_number_reflns 7259
_refine_ls_number_restraints 41
_refine_ls_restrained_S_all 1.045
_refine_ls_R_factor_all 0.0985
_refine_ls_R_factor_gt 0.0760
_refine_ls_shift/su_max 0.001
_refine_ls_shift/su_mean 0.000
_refine_ls_structure_factor_coef Fsqd
_refine_ls_weighting_details 'calc w=1/[\s^2^(Fo^2^)+(0.1109P)^2^+11.6399P] where P=(Fo^2^+2Fc^2^)/3'
_refine_ls_weighting_scheme calc
_refine_ls_wR_factor_gt 0.2060
_refine_ls_wR_factor_ref 0.2250
_reflns_number_gt 5458
_reflns_number_total 7259
_reflns_threshold_expression >2sigma(I)
_cod_data_source_file ic5029542_si_002.cif
_cod_data_source_block complex_8
_cod_depositor_comments
;
The following automatic conversions were performed:

'_symmetry_cell_setting' value 'Monoclinic' changed to 'monoclinic'
according to
/usr/data/users/saulius/crontab/automatic-downloads/rss-feeds/ACS/lib/dictionaries/cif_core.dic
dictionary named 'cif_core.dic' version 2.4.2 from 2011-04-26.

'_exptl_absorpt_correction_type' value 'Multi-scan' changed to
'multi-scan' according to
/usr/data/users/saulius/crontab/automatic-downloads/rss-feeds/ACS/lib/dictionaries/cif_core.dic
dictionary named 'cif_core.dic' version 2.4.2 from 2011-04-26.

Automatic conversion script
Id: cif_fix_values 3143 2015-03-26 13:38:13Z robertas 

 Adding full bibliography for 4342731--4342736.cif.
;
_cod_original_sg_symbol_H-M P2(1)/c
_cod_database_code 4342735

loop_
_symmetry_equiv_pos_as_xyz
'x, y, z'
'-x, y+1/2, -z+1/2'
'-x, -y, -z'
'x, -y-1/2, z-1/2'

loop_
_atom_site_label
_atom_site_type_symbol
_atom_site_fract_x
_atom_site_fract_y
_atom_site_fract_z
_atom_site_U_iso_or_equiv
_atom_site_adp_type
_atom_site_occupancy
_atom_site_symmetry_multiplicity
_atom_site_calc_flag
_atom_site_refinement_flags
_atom_site_disorder_assembly
_atom_site_disorder_group
Fe1 Fe 0.28297(4) 0.21363(4) 0.26206(3) 0.0184(2) Uani 1 1 d . . .
N2 N 0.4106(2) 0.2170(2) 0.32984(16) 0.0205(7) Uani 1 1 d . . .
N3 N 0.1538(2) 0.2143(2) 0.19520(17) 0.0207(7) Uani 1 1 d . . .
N1 N 0.2843(2) 0.0840(2) 0.26180(16) 0.0217(7) Uani 1 1 d . . .
N4 N 0.2832(2) 0.3436(2) 0.26193(16) 0.0220(7) Uani 1 1 d . . .
N5 N 0.2146(3) 0.2138(2) 0.33340(17) 0.0221(8) Uani 1 1 d . . .
N6 N 0.3480(2) 0.2139(2) 0.18871(17) 0.0214(8) Uani 1 1 d . . .
B1 B 0.4138(5) 0.2129(5) 0.0741(3) 0.0493(17) Uani 1 1 d . . .
H1A H 0.3576 0.2134 0.0355 0.074 Uiso 1 1 calc R . .
H1B H 0.4525 0.1606 0.0725 0.074 Uiso 1 1 calc R . .
H1C H 0.4540 0.2642 0.0726 0.074 Uiso 1 1 calc R . .
B2 B 0.1029(7) 0.2229(5) 0.4246(4) 0.066(2) Uani 1 1 d . . .
H2A H 0.1124 0.2792 0.4474 0.099 Uiso 1 1 calc R . .
H2B H 0.1202 0.1764 0.4578 0.099 Uiso 1 1 calc R . .
H2C H 0.0345 0.2168 0.4006 0.099 Uiso 1 1 calc R . .
C1B C 0.4913(3) 0.1773(3) 0.3194(2) 0.0272(10) Uani 1 1 d . . .
H1BA H 0.4853 0.1436 0.2799 0.033 Uiso 1 1 calc R . .
C1A C 0.5809(3) 0.1834(3) 0.3628(2) 0.0323(11) Uani 1 1 d . . .
H1AA H 0.6350 0.1543 0.3528 0.039 Uiso 1 1 calc R . .
C3 C 0.5934(3) 0.2319(3) 0.4217(2) 0.0267(10) Uani 1 1 d . . .
C4 C 0.5101(3) 0.2716(3) 0.4331(2) 0.0291(10) Uani 1 1 d . . .
H4 H 0.5139 0.3047 0.4727 0.035 Uiso 1 1 calc R . .
C5 C 0.4226(3) 0.2627(3) 0.3872(2) 0.0267(10) Uani 1 1 d . . .
H5 H 0.3672 0.2905 0.3963 0.032 Uiso 1 1 calc R . .
C6 C 0.0521(3) 0.2680(3) 0.0924(2) 0.0288(10) Uani 1 1 d . . .
H6 H 0.0469 0.3009 0.0526 0.035 Uiso 1 1 calc R . .
C7 C 0.1400(3) 0.2614(3) 0.1376(2) 0.0283(10) Uani 1 1 d . . .
H7 H 0.1942 0.2911 0.1284 0.034 Uiso 1 1 calc R . .
C8 C -0.0305(3) 0.2266(3) 0.1045(2) 0.0253(9) Uani 1 1 d . . .
C9 C -0.0150(3) 0.1760(3) 0.1626(2) 0.0296(10) Uani 1 1 d . . .
H9 H -0.0676 0.1444 0.1725 0.035 Uiso 1 1 calc R . .
C10 C 0.0758(3) 0.1715(3) 0.2054(2) 0.0276(10) Uani 1 1 d . . .
H10 H 0.0838 0.1363 0.2443 0.033 Uiso 1 1 calc R . .
C11 C 0.6979(3) 0.2540(3) 0.5377(2) 0.0323(11) Uani 1 1 d . . .
H11 H 0.6409 0.2547 0.5546 0.039 Uiso 1 1 calc R . .
C12 C 0.7872(3) 0.2650(3) 0.5812(2) 0.0311(10) Uani 1 1 d . . .
H12 H 0.7910 0.2738 0.6276 0.037 Uiso 1 1 calc R . .
C13 C -0.1273(3) 0.2365(3) 0.0580(2) 0.0272(10) Uani 1 1 d . . .
C14 C -0.1359(3) 0.2488(4) -0.0105(2) 0.0366(12) Uani 1 1 d . . .
H14 H -0.0790 0.2499 -0.0276 0.044 Uiso 1 1 calc R . .
C15 C 0.7742(3) 0.2406(4) 0.4462(2) 0.0366(12) Uani 1 1 d . . .
H15 H 0.7703 0.2323 0.3997 0.044 Uiso 1 1 calc R . .
C16 C 0.6891(3) 0.2417(3) 0.4689(2) 0.0288(10) Uani 1 1 d . . .
C17 C 0.3624(3) 0.3901(3) 0.2578(2) 0.0282(10) Uani 1 1 d . . .
H17 H 0.4192 0.3598 0.2537 0.034 Uiso 1 1 calc R . .
C18 C 0.3649(3) 0.4793(3) 0.2592(2) 0.0304(10) Uani 1 1 d . . .
H18 H 0.4234 0.5088 0.2579 0.037 Uiso 1 1 calc R . .
C19 C 0.2823(3) 0.5265(3) 0.2624(2) 0.0249(9) Uani 1 1 d . . .
C20 C 0.2000(3) 0.4786(3) 0.2656(2) 0.0322(10) Uani 1 1 d . . .
H20 H 0.1414 0.5076 0.2674 0.039 Uiso 1 1 calc R . .
C21 C 0.2034(3) 0.3896(3) 0.2660(2) 0.0301(10) Uani 1 1 d . . .
H21 H 0.1467 0.3587 0.2694 0.036 Uiso 1 1 calc R . .
C22 C 0.3126(3) 0.0376(3) 0.3190(2) 0.0288(10) Uani 1 1 d . . .
H22 H 0.3312 0.0680 0.3603 0.035 Uiso 1 1 calc R . .
C23 C 0.2583(3) 0.0385(3) 0.2039(2) 0.0287(10) Uani 1 1 d . . .
H23 H 0.2400 0.0695 0.1628 0.034 Uiso 1 1 calc R . .
C24 C 0.2570(4) -0.0513(3) 0.2019(2) 0.0320(11) Uani 1 1 d . . .
H24 H 0.2368 -0.0804 0.1601 0.038 Uiso 1 1 calc R . .
C25 C 0.2853(3) -0.0987(3) 0.2611(2) 0.0275(10) Uani 1 1 d . . .
C26 C 0.3158(3) -0.0518(3) 0.3204(2) 0.0312(10) Uani 1 1 d . . .
H26 H 0.3387 -0.0813 0.3618 0.037 Uiso 1 1 calc R . .
C27 C 0.2027(4) -0.2407(3) 0.2258(2) 0.0292(10) Uani 1 1 d . . .
H27 H 0.1479 -0.2100 0.2007 0.035 Uiso 1 1 calc R . .
C28 C 0.2012(3) 0.6694(3) 0.2271(2) 0.0273(10) Uani 1 1 d . . .
H28 H 0.1448 0.6393 0.2034 0.033 Uiso 1 1 calc R . .
C29 C 0.2817(3) 0.6227(3) 0.2629(2) 0.0267(10) Uani 1 1 d . . .
C30 C 0.3623(3) 0.6687(3) 0.2986(2) 0.0275(10) Uani 1 1 d . . .
H30 H 0.4174 0.6380 0.3235 0.033 Uiso 1 1 calc R . .
C31 C 0.3633(4) 0.7582(3) 0.2982(2) 0.0282(10) Uani 1 1 d . . .
H31 H 0.4185 0.7883 0.3235 0.034 Uiso 1 1 calc R . .
C32 C 0.2840(3) -0.1948(3) 0.2611(2) 0.0264(10) Uani 1 1 d . . .
C33 C 0.1697(4) 0.2171(3) 0.3731(2) 0.0312(11) Uani 1 1 d . . .
C34 C 0.3773(3) 0.2134(3) 0.1412(2) 0.0287(10) Uani 1 1 d . . .
C35 C 0.355(2) 0.0708(12) 0.4936(7) 0.312(13) Uani 1 1 d DU . .
H35A H 0.3019 0.0821 0.4535 0.374 Uiso 1 1 calc R . .
H35B H 0.3973 0.1224 0.5047 0.374 Uiso 1 1 calc R . .
C36 C 0.314(2) 0.0342(11) 0.5598(14) 0.383(16) Uani 1 1 d U . .
H36A H 0.2725 0.0784 0.5731 0.574 Uiso 1 1 calc R . .
H36B H 0.3694 0.0220 0.5974 0.574 Uiso 1 1 calc R . .
H36C H 0.2762 -0.0189 0.5470 0.574 Uiso 1 1 calc R . .
C39 C 0.3124(16) 0.5158(7) 0.5175(7) 0.213(10) Uani 1 1 d . . .
H39A H 0.2828 0.5738 0.5189 0.255 Uiso 1 1 calc R . .
H39B H 0.3758 0.5154 0.5508 0.255 Uiso 1 1 calc R . .
C40 C 0.3279(14) 0.5016(7) 0.4532(5) 0.199(9) Uani 1 1 d . . .
H40A H 0.3705 0.5470 0.4428 0.298 Uiso 1 1 calc R . .
H40B H 0.2654 0.5030 0.4200 0.298 Uiso 1 1 calc R . .
H40C H 0.3586 0.4449 0.4519 0.298 Uiso 1 1 calc R . .
O1 O 0.409(2) -0.0069(16) 0.4879(12) 0.498(18) Uani 1 1 d DU . .
H1 H 0.4368 -0.0014 0.4564 0.746 Uiso 1 1 calc R . .
O3 O 0.2505(6) 0.4520(5) 0.5357(4) 0.141(3) Uani 1 1 d . . .
H3C H 0.2763 0.4030 0.5360 0.211 Uiso 1 1 calc R . .
O4 O 0.0149(9) 0.9011(8) 0.1391(6) 0.234(5) Uani 1 1 d D . .
O5 O 0.0365(17) 1.0186(9) 0.0337(8) 0.359(12) Uani 1 1 d D . .
C37 C 0.0574(9) 0.5759(7) 0.8110(7) 0.080(2) Uani 0.606(8) 1 d PD A 2
H37A H 0.0021 0.6165 0.8072 0.096 Uiso 0.606(8) 1 calc PR A 2
H37B H 0.1176 0.6089 0.8114 0.096 Uiso 0.606(8) 1 calc PR A 2
C38 C 0.0683(10) 0.5207(8) 0.8675(8) 0.080(2) Uani 0.606(8) 1 d P A 2
H38A H 0.0823 0.5556 0.9086 0.121 Uiso 0.606(8) 1 calc PR A 2
H38B H 0.1221 0.4803 0.8686 0.121 Uiso 0.606(8) 1 calc PR A 2
H38C H 0.0080 0.4880 0.8645 0.121 Uiso 0.606(8) 1 calc PR A 2
O2 O 0.0390(6) 0.5138(5) 0.7611(5) 0.080(2) Uani 0.606(8) 1 d PD A 2
H2 H 0.0149 0.5375 0.7240 0.121 Uiso 0.606(8) 1 calc PR A 2
O2' O 0.0059(9) 0.4431(8) 0.8382(7) 0.091(5) Uani 0.394(8) 1 d PDU A 3
H2' H 0.0497 0.4496 0.8171 0.136 Uiso 0.394(8) 1 calc PR A 3
C37' C 0.014(2) 0.5143(19) 0.8908(16) 0.152(9) Uani 0.394(8) 1 d PDU A 3
H37C H 0.0005 0.5693 0.8654 0.183 Uiso 0.394(8) 1 calc PR A 3
H37D H -0.0405 0.5051 0.9123 0.183 Uiso 0.394(8) 1 calc PR A 3
C38' C 0.100(3) 0.532(2) 0.9458(19) 0.206(13) Uani 0.394(8) 1 d PDU A 3
H38D H 0.0891 0.5076 0.9877 0.310 Uiso 0.394(8) 1 calc PR A 3
H38E H 0.1102 0.5943 0.9507 0.310 Uiso 0.394(8) 1 calc PR A 3
H38F H 0.1574 0.5044 0.9357 0.310 Uiso 0.394(8) 1 calc PR A 3

loop_
_atom_site_aniso_label
_atom_site_aniso_U_11
_atom_site_aniso_U_22
_atom_site_aniso_U_33
_atom_site_aniso_U_23
_atom_site_aniso_U_13
_atom_site_aniso_U_12
Fe1 0.0216(4) 0.0150(3) 0.0172(3) -0.0003(3) 0.0019(2) -0.0004(3)
N2 0.0237(18) 0.0187(17) 0.0181(17) -0.0007(14) 0.0029(14) 0.0003(14)
N3 0.0227(18) 0.0167(17) 0.0215(18) 0.0010(14) 0.0029(14) -0.0027(14)
N1 0.0284(19) 0.0160(17) 0.0197(17) -0.0012(14) 0.0036(14) 0.0012(15)
N4 0.0215(17) 0.0222(18) 0.0211(17) -0.0008(14) 0.0028(14) 0.0006(15)
N5 0.0263(19) 0.0172(17) 0.0209(18) -0.0009(14) 0.0021(15) -0.0015(14)
N6 0.0225(18) 0.0188(17) 0.0206(18) -0.0002(14) 0.0007(15) -0.0016(14)
B1 0.040(3) 0.082(5) 0.026(3) -0.002(3) 0.008(3) 0.000(3)
B2 0.091(6) 0.058(5) 0.069(5) -0.012(4) 0.057(5) -0.007(4)
C1B 0.028(2) 0.028(2) 0.025(2) -0.0037(18) 0.0033(18) 0.0020(19)
C1A 0.029(2) 0.042(3) 0.025(2) -0.006(2) 0.0064(19) 0.003(2)
C3 0.028(2) 0.033(2) 0.019(2) 0.0001(18) 0.0050(18) -0.0001(19)
C4 0.030(2) 0.034(2) 0.021(2) -0.0077(19) 0.0029(18) -0.003(2)
C5 0.026(2) 0.026(2) 0.028(2) -0.0044(19) 0.0064(19) 0.0030(18)
C6 0.031(2) 0.033(3) 0.022(2) 0.0050(19) 0.0065(19) -0.002(2)
C7 0.028(2) 0.031(2) 0.025(2) 0.0045(19) 0.0056(19) 0.0006(19)
C8 0.025(2) 0.031(2) 0.020(2) -0.0005(18) 0.0037(18) 0.0007(18)
C9 0.028(2) 0.034(2) 0.027(2) 0.005(2) 0.0067(19) -0.005(2)
C10 0.031(2) 0.028(2) 0.023(2) 0.0035(18) 0.0036(19) -0.0026(19)
C11 0.027(2) 0.047(3) 0.023(2) -0.001(2) 0.0062(19) -0.002(2)
C12 0.027(2) 0.045(3) 0.021(2) -0.001(2) 0.0039(18) 0.003(2)
C13 0.027(2) 0.032(2) 0.022(2) 0.0003(19) 0.0053(18) -0.0003(19)
C14 0.024(2) 0.062(3) 0.023(2) 0.003(2) 0.0059(19) 0.003(2)
C15 0.029(3) 0.062(3) 0.018(2) -0.004(2) 0.0048(19) -0.004(2)
C16 0.027(2) 0.038(3) 0.020(2) -0.0043(19) 0.0029(18) -0.002(2)
C17 0.027(2) 0.027(2) 0.030(2) -0.0006(19) 0.0071(19) -0.0025(19)
C18 0.032(2) 0.025(2) 0.036(3) -0.001(2) 0.011(2) -0.0007(19)
C19 0.034(2) 0.019(2) 0.022(2) 0.0005(17) 0.0073(18) -0.0007(19)
C20 0.031(2) 0.028(2) 0.038(3) 0.002(2) 0.008(2) 0.003(2)
C21 0.031(2) 0.025(2) 0.034(2) 0.002(2) 0.006(2) 0.0010(19)
C22 0.036(3) 0.025(2) 0.023(2) -0.0019(18) 0.0020(18) -0.0002(19)
C23 0.037(3) 0.024(2) 0.023(2) 0.0025(18) 0.0031(18) 0.0005(19)
C24 0.044(3) 0.025(2) 0.025(2) -0.0035(19) 0.003(2) -0.002(2)
C25 0.034(2) 0.022(2) 0.026(2) 0.0015(18) 0.0066(18) 0.0009(19)
C26 0.043(3) 0.023(2) 0.024(2) 0.0037(18) 0.002(2) 0.002(2)
C27 0.040(3) 0.024(2) 0.022(2) 0.0005(18) 0.004(2) 0.002(2)
C28 0.038(3) 0.021(2) 0.022(2) -0.0029(17) 0.0065(19) -0.0022(19)
C29 0.037(3) 0.021(2) 0.023(2) 0.0010(18) 0.0104(19) 0.0009(19)
C30 0.034(3) 0.020(2) 0.028(2) -0.0001(18) 0.0066(19) 0.0008(18)
C31 0.039(3) 0.020(2) 0.024(2) -0.0007(18) 0.006(2) -0.0016(19)
C32 0.041(3) 0.019(2) 0.020(2) 0.0021(17) 0.0081(19) -0.0002(19)
C33 0.042(3) 0.024(2) 0.028(2) -0.0028(19) 0.010(2) -0.003(2)
C34 0.027(2) 0.031(2) 0.025(2) -0.0010(19) 0.0007(19) 0.0001(19)
C35 0.58(4) 0.184(16) 0.088(9) -0.063(9) -0.077(14) 0.134(18)
C36 0.63(5) 0.107(12) 0.40(3) 0.091(17) 0.09(3) 0.14(2)
C39 0.46(3) 0.065(7) 0.162(13) 0.029(7) 0.172(17) 0.006(12)
C40 0.45(3) 0.083(7) 0.084(7) 0.015(6) 0.108(12) 0.075(11)
O1 0.68(4) 0.42(3) 0.35(2) 0.09(2) 0.03(2) 0.33(3)
O3 0.188(8) 0.127(6) 0.103(5) 0.004(5) 0.025(5) 0.056(6)
O4 0.208(11) 0.203(11) 0.262(14) -0.007(10) -0.001(10) -0.027(9)
O5 0.53(3) 0.182(13) 0.39(3) -0.147(14) 0.17(2) -0.117(15)
C37 0.066(4) 0.052(3) 0.127(6) -0.025(3) 0.030(4) 0.000(3)
C38 0.066(4) 0.052(3) 0.127(6) -0.025(3) 0.030(4) 0.000(3)
O2 0.066(4) 0.052(3) 0.127(6) -0.025(3) 0.030(4) 0.000(3)
O2' 0.063(8) 0.069(8) 0.128(11) -0.015(7) -0.001(7) 0.020(6)
C37' 0.141(16) 0.101(13) 0.187(18) -0.059(11) -0.015(13) 0.025(14)
C38' 0.20(2) 0.147(19) 0.22(2) -0.081(16) -0.048(17) -0.006(19)

loop_
_atom_type_symbol
_atom_type_description
_atom_type_scat_dispersion_real
_atom_type_scat_dispersion_imag
_atom_type_scat_source
C C 0.0181 0.0091 'International Tables Vol C Tables 4.2.6.8 and 6.1.1.4'
H H 0.0000 0.0000 'International Tables Vol C Tables 4.2.6.8 and 6.1.1.4'
B B 0.0090 0.0039 'International Tables Vol C Tables 4.2.6.8 and 6.1.1.4'
N N 0.0311 0.0180 'International Tables Vol C Tables 4.2.6.8 and 6.1.1.4'
O O 0.0492 0.0322 'International Tables Vol C Tables 4.2.6.8 and 6.1.1.4'
Fe Fe -1.1336 3.1974 'International Tables Vol C Tables 4.2.6.8 and 6.1.1.4'

loop_
_geom_angle_atom_site_label_1
_geom_angle_atom_site_label_2
_geom_angle_atom_site_label_3
_geom_angle
_geom_angle_site_symmetry_1
_geom_angle_site_symmetry_3
N5 Fe1 N6 178.37(14) . .
N5 Fe1 N1 90.57(14) . .
N6 Fe1 N1 89.64(14) . .
N5 Fe1 N2 90.26(14) . .
N6 Fe1 N2 91.36(14) . .
N1 Fe1 N2 91.15(14) . .
N5 Fe1 N4 90.06(14) . .
N6 Fe1 N4 89.75(14) . .
N1 Fe1 N4 179.29(15) . .
N2 Fe1 N4 88.50(14) . .
N5 Fe1 N3 88.85(14) . .
N6 Fe1 N3 89.53(14) . .
N1 Fe1 N3 90.61(14) . .
N2 Fe1 N3 178.03(14) . .
N4 Fe1 N3 89.75(13) . .
C5 N2 C1B 116.0(4) . .
C5 N2 Fe1 121.7(3) . .
C1B N2 Fe1 122.2(3) . .
C10 N3 C7 116.4(4) . .
C10 N3 Fe1 122.6(3) . .
C7 N3 Fe1 121.0(3) . .
C22 N1 C23 116.6(4) . .
C22 N1 Fe1 121.9(3) . .
C23 N1 Fe1 121.4(3) . .
C17 N4 C21 116.2(4) . .
C17 N4 Fe1 122.2(3) . .
C21 N4 Fe1 121.5(3) . .
C33 N5 Fe1 175.6(4) . .
C34 N6 Fe1 173.2(3) . .
N2 C1B C1A 123.4(4) . .
C1B C1A C3 120.4(4) . .
C4 C3 C1A 116.2(4) . .
C4 C3 C16 121.6(4) . .
C1A C3 C16 122.1(4) . .
C5 C4 C3 120.0(4) . .
N2 C5 C4 123.9(4) . .
C7 C6 C8 120.4(4) . .
N3 C7 C6 123.3(4) . .
C9 C8 C6 115.9(4) . .
C9 C8 C13 122.8(4) . .
C6 C8 C13 121.3(4) . .
C10 C9 C8 120.4(4) . .
N3 C10 C9 123.5(4) . .
C12 C11 C16 121.3(4) . .
C11 C12 C13 120.8(4) . 4_666
C14 C13 C12 117.9(4) . 4_465
C14 C13 C8 120.7(4) . .
C12 C13 C8 121.4(4) 4_465 .
C15 C14 C13 120.9(4) 4_465 .
C14 C15 C16 121.5(4) 4_666 .
C15 C16 C11 117.6(4) . .
C15 C16 C3 120.7(4) . .
C11 C16 C3 121.7(4) . .
N4 C17 C18 123.3(4) . .
C17 C18 C19 120.3(4) . .
C18 C19 C20 116.5(4) . .
C18 C19 C29 121.9(4) . .
C20 C19 C29 121.6(4) . .
C21 C20 C19 120.1(4) . .
N4 C21 C20 123.5(4) . .
N1 C22 C26 123.4(4) . .
N1 C23 C24 123.0(4) . .
C23 C24 C25 120.0(4) . .
C24 C25 C26 117.0(4) . .
C24 C25 C32 121.6(4) . .
C26 C25 C32 121.4(4) . .
C22 C26 C25 119.9(4) . .
C28 C27 C32 120.8(4) 1_545 .
C27 C28 C29 120.7(4) 1_565 .
C30 C29 C28 118.4(4) . .
C30 C29 C19 120.5(4) . .
C28 C29 C19 121.1(4) . .
C31 C30 C29 120.9(4) . .
C30 C31 C32 120.9(4) . 1_565
C27 C32 C31 118.3(4) . 1_545
C27 C32 C25 121.1(4) . .
C31 C32 C25 120.6(4) 1_545 .
N5 C33 B2 176.9(6) . .
N6 C34 B1 177.9(5) . .
O1 C35 C36 94.3(18) . .
C40 C39 O3 112.3(13) . .
O2 C37 C38 98.8(10) . .
C38' C37' O2' 126(2) . .

loop_
_geom_bond_atom_site_label_1
_geom_bond_atom_site_label_2
_geom_bond_distance
_geom_bond_site_symmetry_2
Fe1 N5 1.935(4) .
Fe1 N6 1.940(4) .
Fe1 N1 2.001(3) .
Fe1 N2 2.001(3) .
Fe1 N4 2.007(4) .
Fe1 N3 2.007(3) .
N2 C5 1.348(5) .
N2 C1B 1.355(6) .
N3 C10 1.344(5) .
N3 C7 1.361(5) .
N1 C22 1.352(5) .
N1 C23 1.353(5) .
N4 C17 1.349(5) .
N4 C21 1.351(6) .
N5 C33 1.146(6) .
N6 C34 1.146(6) .
B1 C34 1.580(7) .
B2 C33 1.579(8) .
C1B C1A 1.369(6) .
C1A C3 1.396(6) .
C3 C4 1.396(6) .
C3 C16 1.474(6) .
C4 C5 1.373(6) .
C6 C7 1.367(6) .
C6 C8 1.404(6) .
C8 C9 1.397(6) .
C8 C13 1.480(6) .
C9 C10 1.375(6) .
C11 C12 1.373(7) .
C11 C16 1.399(6) .
C12 C13 1.401(6) 4_666
C13 C14 1.395(6) .
C13 C12 1.401(6) 4_465
C14 C15 1.377(7) 4_465
C15 C14 1.377(7) 4_666
C15 C16 1.390(6) .
C17 C18 1.377(6) .
C18 C19 1.392(6) .
C19 C20 1.392(6) .
C19 C29 1.485(6) .
C20 C21 1.376(6) .
C22 C26 1.380(6) .
C23 C24 1.386(6) .
C24 C25 1.393(6) .
C25 C26 1.394(6) .
C25 C32 1.484(6) .
C27 C28 1.387(7) 1_545
C27 C32 1.397(6) .
C28 C27 1.387(7) 1_565
C28 C29 1.400(6) .
C29 C30 1.394(6) .
C30 C31 1.383(6) .
C31 C32 1.399(6) 1_565
C32 C31 1.399(6) 1_545
C35 O1 1.439(16) .
C35 C36 1.69(3) .
C39 C40 1.405(15) .
C39 O3 1.424(16) .
O5 O5 1.62(3) 3_575
C37 O2 1.381(11) .
C37 C38 1.418(19) .
O2' C37' 1.525(17) .
C37' C38' 1.470(19) .
